data_4109015
loop_
_publ_author_name
'Yann Sarazin'
'David L. Hughes'
'Nikolas Kaltsoyannis'
'Joseph A. Wright'
'Manfred Bochmann'

_publ_section_title
;
 Thallium(I) Sandwich, Multidecker, and Ether Complexes Stabilized by
 Weakly-Coordinating Anions: A Spectroscopic, Structural, and Theoretical
 Investigation
;
_journal_name_full 'Journal of the American Chemical Society'
_journal_page_first 881
_journal_page_last 894
_journal_paper_doi 10.1021/ja0657105
_journal_volume 129
_journal_year 2007
_chemical_formula_moiety 'C12 H24 O6 Tl, C36 H2 B2 F30 N, 2(C H2 Cl2)'
_chemical_formula_structural '[Tl(18-crown-6)][H2N{B(C6F5)3}2].2(CH2Cl2)'
_chemical_formula_sum 'C50 H30 B2 Cl4 F30 N O6 Tl'
_chemical_formula_weight 1678.54
_chemical_name_common 'Compound 11b'
_chemical_name_systematic
;
 ?
;
_space_group_IT_number 2
_symmetry_cell_setting triclinic
_symmetry_space_group_name_Hall '-P 1'
_symmetry_space_group_name_H-M 'P -1'
_atom_sites_solution_hydrogens geom
_atom_sites_solution_primary direct
_atom_sites_solution_secondary difmap
_audit_creation_method 'SHELXL-97 and CrysAlis RED'
_cell_angle_alpha 73.710(4)
_cell_angle_beta 87.071(4)
_cell_angle_gamma 72.249(3)
_cell_formula_units_Z 2
_cell_length_a 12.4566(3)
_cell_length_b 15.7031(6)
_cell_length_c 16.4745(10)
_cell_measurement_temperature 140(1)
_cell_volume 2943.8(2)
_computing_cell_refinement
;
 CrysAlis RED, Oxford Diffraction Ltd., Version 1.171.27p5 beta 
;
_computing_data_collection
;
 CrysAlis CCD, Oxford Diffraction Ltd., Version 1.171.27p5 beta 
;
_computing_data_reduction
;
 CrysAlis RED, Oxford Diffraction Ltd., Version 1.171.27p5 beta 
;
_computing_molecular_graphics 'ORTEP (Johnson, 1971)'
_computing_publication_material 'SHELXL-97 (Sheldrick, 1997b)'
_computing_structure_refinement 'SHELXL-97 (Sheldrick, 1997b)'
_computing_structure_solution 'SHELXS-97 (Sheldrick, 1997a)'
_diffrn_ambient_temperature 140(1)
_diffrn_detector_area_resol_mean 16.0050
_diffrn_measured_fraction_theta_full 0.987
_diffrn_measured_fraction_theta_max 0.987
_diffrn_measurement_device_type 'Oxford Diffraction Xcalibur 3/CCD'
_diffrn_measurement_method 'Thin slice \f and \w scans'
_diffrn_radiation_monochromator graphite
_diffrn_radiation_source 'Enhance (Mo) X-ray Source'
_diffrn_radiation_type Mo-K\a
_diffrn_radiation_wavelength 0.71073
_diffrn_reflns_av_R_equivalents 0.0285
_diffrn_reflns_av_sigmaI/netI 0.0303
_diffrn_reflns_limit_h_max 16
_diffrn_reflns_limit_h_min -16
_diffrn_reflns_limit_k_max 20
_diffrn_reflns_limit_k_min -20
_diffrn_reflns_limit_l_max 21
_diffrn_reflns_limit_l_min -21
_diffrn_reflns_number 42459
_diffrn_reflns_theta_full 27.50
_diffrn_reflns_theta_max 27.50
_diffrn_reflns_theta_min 3.63
_exptl_absorpt_coefficient_mu 3.069
_exptl_absorpt_correction_T_max 1.138
_exptl_absorpt_correction_T_min 0.860
_exptl_absorpt_correction_type multi-scan
_exptl_absorpt_process_details 'SADABS V2.10 (Sheldrick, G.M., 2003)'
_exptl_crystal_colour colourless
_exptl_crystal_density_diffrn 1.894
_exptl_crystal_description block
_exptl_crystal_F_000 1628
_exptl_crystal_size_max 0.68
_exptl_crystal_size_mid 0.35
_exptl_crystal_size_min 0.26
_refine_diff_density_max 1.295
_refine_diff_density_min -1.014
_refine_diff_density_rms 0.093
_refine_ls_extinction_method none
_refine_ls_goodness_of_fit_ref 1.052
_refine_ls_hydrogen_treatment constr
_refine_ls_matrix_type full
_refine_ls_number_parameters 884
_refine_ls_number_reflns 13363
_refine_ls_number_restraints 0
_refine_ls_restrained_S_all 1.052
_refine_ls_R_factor_all 0.0390
_refine_ls_R_factor_gt 0.0302
_refine_ls_shift/su_max 0.091
_refine_ls_shift/su_mean 0.002
_refine_ls_structure_factor_coef Fsqd
_refine_ls_weighting_details 'calc w=1/[\s^2^(Fo^2^)+(0.0509P)^2^+1.2690P] where P=(Fo^2^+2Fc^2^)/3'
_refine_ls_weighting_scheme calc
_refine_ls_wR_factor_gt 0.0805
_refine_ls_wR_factor_ref 0.0832
_reflns_number_gt 11222
_reflns_number_total 13363
_reflns_threshold_expression I>2sigma(I)
_cod_data_source_file ja0657105si20060816_114040_6.cif
_cod_data_source_block yanns18
_cod_original_sg_symbol_H-M 'P -1 '
_cod_database_code 4109015

loop_
_symmetry_equiv_pos_as_xyz
'x, y, z'
'-x, -y, -z'

loop_
_atom_site_label
_atom_site_type_symbol
_atom_site_fract_x
_atom_site_fract_y
_atom_site_fract_z
_atom_site_U_iso_or_equiv
_atom_site_adp_type
_atom_site_occupancy
_atom_site_symmetry_multiplicity
_atom_site_calc_flag
_atom_site_refinement_flags
_atom_site_disorder_assembly
_atom_site_disorder_group
Tl1 Tl 0.611162(10) 0.770021(9) 0.150267(8) 0.02933(5) Uani 1 1 d . . .
N1 N 0.67303(19) 0.22278(16) 0.36074(15) 0.0174(5) Uani 1 1 d . . .
H1A H 0.6063 0.2538 0.3325 0.021 Uiso 1 1 calc R . .
H1B H 0.6559 0.2038 0.4153 0.021 Uiso 1 1 calc R . .
B1 B 0.7146(2) 0.1267(2) 0.33209(19) 0.0152(6) Uani 1 1 d . . .
C11A C 0.8361(2) 0.11969(18) 0.28682(17) 0.0163(5) Uani 1 1 d . . .
C12A C 0.8504(2) 0.14099(19) 0.20008(18) 0.0189(5) Uani 1 1 d . . .
F12A F 0.75992(14) 0.17239(12) 0.14534(10) 0.0245(4) Uani 1 1 d . . .
C13A C 0.9529(3) 0.1363(2) 0.16238(18) 0.0246(6) Uani 1 1 d . . .
F13A F 0.95834(17) 0.16132(15) 0.07779(12) 0.0367(5) Uani 1 1 d . . .
C14A C 1.0494(2) 0.1084(2) 0.2128(2) 0.0263(6) Uani 1 1 d . . .
F14A F 1.14962(15) 0.10440(15) 0.17714(14) 0.0396(5) Uani 1 1 d . . .
C15A C 1.0410(2) 0.0866(2) 0.2989(2) 0.0236(6) Uani 1 1 d . . .
F15A F 1.13424(15) 0.06022(14) 0.34856(13) 0.0343(4) Uani 1 1 d . . .
C16A C 0.9364(2) 0.09337(19) 0.33385(17) 0.0190(5) Uani 1 1 d . . .
F16A F 0.93481(14) 0.07302(12) 0.41881(10) 0.0255(4) Uani 1 1 d . . .
C11B C 0.6141(2) 0.12533(19) 0.26939(16) 0.0164(5) Uani 1 1 d . . .
C12B C 0.6351(2) 0.0545(2) 0.23033(18) 0.0204(6) Uani 1 1 d . . .
F12B F 0.73795(15) -0.01002(12) 0.24113(11) 0.0268(4) Uani 1 1 d . . .
C13B C 0.5585(3) 0.0440(2) 0.17925(19) 0.0245(6) Uani 1 1 d . . .
F13B F 0.58906(17) -0.02474(13) 0.14123(13) 0.0349(4) Uani 1 1 d . . .
C14B C 0.4514(3) 0.1050(2) 0.16587(19) 0.0254(6) Uani 1 1 d . . .
F14B F 0.37602(17) 0.09701(15) 0.11507(13) 0.0378(5) Uani 1 1 d . . .
C15B C 0.4236(2) 0.1760(2) 0.20389(18) 0.0226(6) Uani 1 1 d . . .
F15B F 0.31942(14) 0.23682(14) 0.19251(12) 0.0319(4) Uani 1 1 d . . .
C16B C 0.5038(2) 0.1845(2) 0.25358(17) 0.0194(5) Uani 1 1 d . . .
F16B F 0.46601(14) 0.25736(12) 0.28743(11) 0.0254(4) Uani 1 1 d . . .
C11C C 0.7204(2) 0.03546(18) 0.41557(16) 0.0161(5) Uani 1 1 d . . .
C12C C 0.7980(2) -0.0524(2) 0.42945(17) 0.0193(5) Uani 1 1 d . . .
F12C F 0.88224(14) -0.07111(12) 0.37617(11) 0.0260(4) Uani 1 1 d . . .
C13C C 0.7971(2) -0.1274(2) 0.49768(19) 0.0228(6) Uani 1 1 d . . .
F13C F 0.87602(16) -0.21044(12) 0.50722(12) 0.0337(4) Uani 1 1 d . . .
C14C C 0.7163(2) -0.1171(2) 0.55738(18) 0.0223(6) Uani 1 1 d . . .
F14C F 0.71625(17) -0.18813(13) 0.62500(12) 0.0354(5) Uani 1 1 d . . .
C15C C 0.6364(2) -0.0322(2) 0.54646(17) 0.0189(5) Uani 1 1 d . . .
F15C F 0.55651(14) -0.01953(12) 0.60390(11) 0.0254(4) Uani 1 1 d . . .
C16C C 0.6394(2) 0.03981(19) 0.47626(17) 0.0169(5) Uani 1 1 d . . .
F16C F 0.55250(13) 0.12043(11) 0.46855(11) 0.0212(3) Uani 1 1 d . . .
B2 B 0.7282(3) 0.3046(2) 0.35898(19) 0.0156(6) Uani 1 1 d . . .
C21A C 0.7924(2) 0.32629(19) 0.26936(17) 0.0182(5) Uani 1 1 d . . .
C22A C 0.7309(2) 0.3548(2) 0.19355(18) 0.0213(6) Uani 1 1 d . . .
F22A F 0.61930(14) 0.36234(13) 0.19465(11) 0.0260(4) Uani 1 1 d . . .
C23A C 0.7739(3) 0.3782(2) 0.11422(19) 0.0268(7) Uani 1 1 d . . .
F23A F 0.70852(18) 0.40570(14) 0.04377(11) 0.0373(5) Uani 1 1 d . . .
C24A C 0.8865(3) 0.3726(2) 0.1085(2) 0.0308(7) Uani 1 1 d . . .
F24A F 0.9310(2) 0.39525(16) 0.03224(13) 0.0466(6) Uani 1 1 d . . .
C25A C 0.9524(3) 0.3428(2) 0.1806(2) 0.0301(7) Uani 1 1 d . . .
F25A F 1.06307(17) 0.33494(16) 0.17601(14) 0.0444(5) Uani 1 1 d . . .
C26A C 0.9059(2) 0.3197(2) 0.25933(19) 0.0223(6) Uani 1 1 d . . .
F26A F 0.97911(14) 0.28767(13) 0.32628(11) 0.0282(4) Uani 1 1 d . . .
C21B C 0.6179(2) 0.39633(19) 0.36367(17) 0.0176(5) Uani 1 1 d . . .
C22B C 0.5399(2) 0.3861(2) 0.42655(17) 0.0198(6) Uani 1 1 d . . .
F22B F 0.55421(15) 0.30156(11) 0.48397(10) 0.0253(4) Uani 1 1 d . . .
C23B C 0.4467(3) 0.4560(2) 0.43796(19) 0.0255(6) Uani 1 1 d . . .
F23B F 0.37654(16) 0.43888(14) 0.50087(12) 0.0359(5) Uani 1 1 d . . .
C24B C 0.4269(3) 0.5439(2) 0.3836(2) 0.0293(7) Uani 1 1 d . . .
F24B F 0.33754(17) 0.61427(14) 0.39295(14) 0.0434(5) Uani 1 1 d . . .
C25B C 0.5005(3) 0.5592(2) 0.32068(19) 0.0252(6) Uani 1 1 d . . .
F25B F 0.48197(17) 0.64477(12) 0.26683(13) 0.0370(5) Uani 1 1 d . . .
C26B C 0.5936(2) 0.4867(2) 0.31224(18) 0.0201(6) Uani 1 1 d . . .
F26B F 0.66128(15) 0.51181(12) 0.24925(11) 0.0261(4) Uani 1 1 d . . .
C21C C 0.8047(2) 0.2850(2) 0.44492(17) 0.0206(6) Uani 1 1 d . . .
C22C C 0.8171(2) 0.21150(19) 0.51849(18) 0.0185(5) Uani 1 1 d . . .
F22C F 0.77141(14) 0.14261(11) 0.52380(10) 0.0234(4) Uani 1 1 d . . .
C23C C 0.8746(2) 0.2046(2) 0.59100(17) 0.0211(6) Uani 1 1 d . . .
F23C F 0.88456(15) 0.13133(13) 0.65969(11) 0.0287(4) Uani 1 1 d . . .
C24C C 0.9202(2) 0.2727(2) 0.59329(19) 0.0247(6) Uani 1 1 d . . .
F24C F 0.97703(17) 0.26659(15) 0.66291(12) 0.0368(5) Uani 1 1 d . . .
C25C C 0.9086(2) 0.3480(2) 0.5231(2) 0.0239(6) Uani 1 1 d . . .
F25C F 0.95340(17) 0.41521(14) 0.52335(13) 0.0355(4) Uani 1 1 d . . .
C26C C 0.8512(2) 0.3513(2) 0.45171(18) 0.0220(6) Uani 1 1 d . . .
F26C F 0.84041(15) 0.42764(11) 0.38533(11) 0.0251(4) Uani 1 1 d . . .
O1 O 0.43309(18) 0.86237(15) 0.24290(13) 0.0273(5) Uani 1 1 d . . .
C2 C 0.4479(3) 0.8345(2) 0.3325(2) 0.0308(7) Uani 1 1 d . . .
H2A H 0.4314 0.7760 0.3558 0.037 Uiso 1 1 calc R . .
H2B H 0.3965 0.8810 0.3559 0.037 Uiso 1 1 calc R . .
C3 C 0.5670(3) 0.8231(2) 0.3554(2) 0.0315(7) Uani 1 1 d . . .
H3A H 0.5850 0.8804 0.3294 0.038 Uiso 1 1 calc R . .
H3B H 0.5766 0.8090 0.4163 0.038 Uiso 1 1 calc R . .
O4 O 0.63971(19) 0.74945(15) 0.32636(14) 0.0286(5) Uani 1 1 d . . .
C5 C 0.7547(3) 0.7272(2) 0.3529(2) 0.0337(7) Uani 1 1 d . . .
H5A H 0.7608 0.7141 0.4139 0.040 Uiso 1 1 calc R . .
H5B H 0.7830 0.7794 0.3273 0.040 Uiso 1 1 calc R . .
C6 C 0.8216(3) 0.6441(2) 0.3261(2) 0.0326(7) Uani 1 1 d . . .
H6A H 0.8976 0.6222 0.3505 0.039 Uiso 1 1 calc R . .
H6B H 0.7874 0.5945 0.3460 0.039 Uiso 1 1 calc R . .
O7 O 0.82490(19) 0.66847(16) 0.23583(15) 0.0313(5) Uani 1 1 d . . .
C8 C 0.8922(3) 0.5916(3) 0.2072(2) 0.0398(9) Uani 1 1 d . . .
H8A H 0.8695 0.5367 0.2341 0.048 Uiso 1 1 calc R . .
H8B H 0.9709 0.5783 0.2226 0.048 Uiso 1 1 calc R . .
C9 C 0.8774(3) 0.6146(3) 0.1127(2) 0.0416(9) Uani 1 1 d . . .
H9A H 0.8915 0.6735 0.0860 0.050 Uiso 1 1 calc R . .
H9B H 0.9307 0.5667 0.0920 0.050 Uiso 1 1 calc R . .
O10 O 0.76569(19) 0.62061(17) 0.09255(14) 0.0339(5) Uani 1 1 d . . .
C11 C 0.7452(3) 0.6363(3) 0.0051(2) 0.0400(9) Uani 1 1 d . . .
H11A H 0.7970 0.5868 -0.0146 0.048 Uiso 1 1 calc R . .
H11B H 0.7566 0.6948 -0.0266 0.048 Uiso 1 1 calc R . .
C12 C 0.6267(4) 0.6390(3) -0.0083(2) 0.0413(9) Uani 1 1 d . . .
H12A H 0.6149 0.6383 -0.0659 0.050 Uiso 1 1 calc R . .
H12B H 0.6121 0.5846 0.0300 0.050 Uiso 1 1 calc R . .
O13 O 0.5520(2) 0.72106(16) 0.00678(14) 0.0333(5) Uani 1 1 d . . .
C14 C 0.4360(3) 0.7255(3) 0.0005(2) 0.0450(9) Uani 1 1 d . . .
H14A H 0.4225 0.6720 0.0411 0.054 Uiso 1 1 calc R . .
H14B H 0.4182 0.7243 -0.0558 0.054 Uiso 1 1 calc R . .
C15 C 0.3632(3) 0.8124(3) 0.0175(2) 0.0434(9) Uani 1 1 d . . .
H15A H 0.3825 0.8655 -0.0191 0.052 Uiso 1 1 calc R . .
H15B H 0.2848 0.8202 0.0057 0.052 Uiso 1 1 calc R . .
O16 O 0.37896(19) 0.80779(16) 0.10341(13) 0.0296(5) Uani 1 1 d . . .
C17 C 0.3137(3) 0.8903(2) 0.1239(2) 0.0348(8) Uani 1 1 d . . .
H17A H 0.2357 0.9062 0.1053 0.042 Uiso 1 1 calc R . .
H17B H 0.3421 0.9417 0.0956 0.042 Uiso 1 1 calc R . .
C18 C 0.3214(3) 0.8733(2) 0.2177(2) 0.0330(7) Uani 1 1 d . . .
H18A H 0.2693 0.9254 0.2338 0.040 Uiso 1 1 calc R . .
H18B H 0.3010 0.8177 0.2459 0.040 Uiso 1 1 calc R . .
C41 C 0.9424(10) 0.8589(7) 0.1575(6) 0.068(3) Uani 0.536(4) 1 d P . 1
H41A H 0.9578 0.9071 0.1769 0.081 Uiso 0.536(4) 1 calc PR . 1
H41B H 0.9064 0.8241 0.2026 0.081 Uiso 0.536(4) 1 calc PR . 1
Cl42 Cl 0.8487(6) 0.9120(6) 0.0665(3) 0.196(5) Uani 0.536(4) 1 d P . 1
Cl43 Cl 1.0676(2) 0.7854(2) 0.13624(15) 0.0687(9) Uani 0.536(4) 1 d P . 1
C51 C 1.2205(8) 0.4169(6) 0.2858(7) 0.114(3) Uani 0.795(5) 1 d P A 1
H51A H 1.1739 0.3826 0.2729 0.136 Uiso 0.795(5) 1 calc PR A 1
H51B H 1.2938 0.3727 0.3060 0.136 Uiso 0.795(5) 1 calc PR A 1
Cl52 Cl 1.1661(2) 0.4595(2) 0.35873(18) 0.1251(13) Uani 0.795(5) 1 d P A 1
Cl53 Cl 1.2380(4) 0.4975(3) 0.1919(3) 0.229(2) Uani 1 1 d . . .
C61 C 0.8976(12) 0.8639(10) 0.1223(10) 0.070(4) Uiso 0.464(4) 1 d P . 2
H61A H 0.8519 0.8712 0.1708 0.084 Uiso 0.464(4) 1 calc PR . 2
H61B H 0.9534 0.8028 0.1375 0.084 Uiso 0.464(4) 1 calc PR . 2
Cl62 Cl 0.9620(5) 0.9488(3) 0.0918(4) 0.133(2) Uani 0.464(4) 1 d P . 2
Cl63 Cl 0.8132(3) 0.8761(2) 0.0358(2) 0.0748(12) Uani 0.464(4) 1 d P . 2
C71 C 1.274(4) 0.597(3) 0.181(3) 0.123(14) Uiso 0.205(5) 1 d P . .
H71A H 1.2788 0.6085 0.2350 0.148 Uiso 0.205(5) 1 calc PR . .
H71B H 1.3450 0.5937 0.1531 0.148 Uiso 0.205(5) 1 calc PR . .
Cl72 Cl 1.1727(12) 0.6742(11) 0.1233(12) 0.171(7) Uani 0.205(5) 1 d P . .

loop_
_atom_site_aniso_label
_atom_site_aniso_U_11
_atom_site_aniso_U_22
_atom_site_aniso_U_33
_atom_site_aniso_U_23
_atom_site_aniso_U_13
_atom_site_aniso_U_12
Tl1 0.02770(7) 0.03280(7) 0.02549(7) -0.01076(5) 0.00147(4) -0.00396(5)
N1 0.0142(11) 0.0196(11) 0.0198(11) -0.0083(9) 0.0034(9) -0.0048(9)
B1 0.0141(14) 0.0151(14) 0.0158(13) -0.0044(11) 0.0018(11) -0.0035(11)
C11A 0.0152(12) 0.0161(12) 0.0170(12) -0.0053(10) 0.0028(10) -0.0037(10)
C12A 0.0160(13) 0.0209(14) 0.0198(13) -0.0074(11) 0.0001(10) -0.0038(11)
F12A 0.0214(8) 0.0354(10) 0.0152(8) -0.0039(7) -0.0017(6) -0.0089(7)
C13A 0.0262(15) 0.0290(16) 0.0184(14) -0.0089(12) 0.0081(12) -0.0070(13)
F13A 0.0347(11) 0.0554(13) 0.0207(9) -0.0123(9) 0.0138(8) -0.0152(9)
C14A 0.0145(13) 0.0271(15) 0.0365(17) -0.0112(13) 0.0102(12) -0.0044(12)
F14A 0.0190(9) 0.0514(12) 0.0464(12) -0.0149(10) 0.0168(8) -0.0090(9)
C15A 0.0127(13) 0.0231(14) 0.0318(16) -0.0061(12) -0.0013(11) -0.0020(11)
F15A 0.0155(9) 0.0416(11) 0.0429(11) -0.0089(9) -0.0076(8) -0.0057(8)
C16A 0.0198(14) 0.0184(13) 0.0176(13) -0.0039(10) 0.0007(11) -0.0053(11)
F16A 0.0220(9) 0.0350(10) 0.0182(8) -0.0055(7) -0.0032(7) -0.0077(7)
C11B 0.0165(13) 0.0193(13) 0.0136(12) -0.0028(10) 0.0016(10) -0.0073(10)
C12B 0.0209(14) 0.0202(14) 0.0192(13) -0.0045(11) 0.0024(11) -0.0061(11)
F12B 0.0246(9) 0.0222(8) 0.0338(10) -0.0140(7) -0.0002(7) -0.0015(7)
C13B 0.0321(16) 0.0262(15) 0.0209(14) -0.0098(12) 0.0057(12) -0.0149(13)
F13B 0.0425(11) 0.0360(11) 0.0397(11) -0.0240(9) 0.0051(9) -0.0193(9)
C14B 0.0235(15) 0.0379(17) 0.0202(14) -0.0072(12) -0.0001(11) -0.0176(13)
F14B 0.0334(11) 0.0564(13) 0.0345(11) -0.0174(9) -0.0069(8) -0.0236(10)
C15B 0.0178(14) 0.0282(15) 0.0191(13) -0.0010(11) -0.0009(11) -0.0081(12)
F15B 0.0164(8) 0.0445(11) 0.0303(10) -0.0079(8) -0.0058(7) -0.0040(8)
C16B 0.0177(13) 0.0214(14) 0.0177(13) -0.0043(11) 0.0020(10) -0.0053(11)
F16B 0.0165(8) 0.0273(9) 0.0311(9) -0.0138(7) -0.0016(7) 0.0007(7)
C11C 0.0143(12) 0.0190(13) 0.0157(12) -0.0049(10) -0.0010(10) -0.0058(10)
C12C 0.0151(13) 0.0234(14) 0.0179(13) -0.0048(11) 0.0021(10) -0.0051(11)
F12C 0.0211(8) 0.0227(8) 0.0263(9) -0.0036(7) 0.0083(7) 0.0007(7)
C13C 0.0169(14) 0.0188(14) 0.0268(15) -0.0012(11) -0.0030(11) -0.0012(11)
F13C 0.0269(10) 0.0218(9) 0.0370(10) 0.0024(8) 0.0030(8) 0.0049(7)
C14C 0.0237(15) 0.0234(14) 0.0177(13) 0.0003(11) -0.0014(11) -0.0093(12)
F14C 0.0378(11) 0.0290(10) 0.0275(10) 0.0083(8) 0.0050(8) -0.0082(8)
C15C 0.0174(13) 0.0263(14) 0.0168(12) -0.0068(11) 0.0023(10) -0.0114(11)
F15C 0.0254(9) 0.0319(9) 0.0216(8) -0.0081(7) 0.0104(7) -0.0135(8)
C16C 0.0131(12) 0.0194(13) 0.0202(13) -0.0077(11) -0.0004(10) -0.0055(10)
F16C 0.0169(8) 0.0189(8) 0.0274(9) -0.0087(7) 0.0072(7) -0.0038(6)
B2 0.0155(14) 0.0165(14) 0.0147(13) -0.0053(11) 0.0002(11) -0.0038(11)
C21A 0.0189(13) 0.0162(13) 0.0196(13) -0.0061(10) 0.0039(11) -0.0049(11)
C22A 0.0207(14) 0.0208(14) 0.0230(14) -0.0079(11) 0.0038(11) -0.0060(11)
F22A 0.0215(9) 0.0348(10) 0.0208(8) -0.0070(7) -0.0014(7) -0.0077(7)
C23A 0.0387(18) 0.0218(15) 0.0177(14) -0.0044(11) 0.0022(12) -0.0072(13)
F23A 0.0496(12) 0.0410(11) 0.0170(9) -0.0040(8) -0.0014(8) -0.0111(10)
C24A 0.0409(19) 0.0288(16) 0.0241(15) -0.0084(13) 0.0164(14) -0.0142(14)
F24A 0.0564(14) 0.0553(13) 0.0275(10) -0.0092(9) 0.0258(10) -0.0221(11)
C25A 0.0251(16) 0.0312(17) 0.0366(18) -0.0122(14) 0.0153(13) -0.0120(13)
F25A 0.0269(10) 0.0621(14) 0.0492(13) -0.0187(11) 0.0205(9) -0.0206(10)
C26A 0.0205(14) 0.0230(14) 0.0245(14) -0.0093(12) 0.0029(11) -0.0062(11)
F26A 0.0170(8) 0.0372(10) 0.0308(9) -0.0117(8) 0.0012(7) -0.0067(7)
C21B 0.0177(13) 0.0179(13) 0.0167(12) -0.0063(10) -0.0023(10) -0.0026(11)
C22B 0.0218(14) 0.0209(14) 0.0154(12) -0.0060(11) 0.0009(11) -0.0037(11)
F22B 0.0307(9) 0.0218(8) 0.0186(8) -0.0029(7) 0.0084(7) -0.0049(7)
C23B 0.0226(15) 0.0307(16) 0.0235(14) -0.0119(12) 0.0080(12) -0.0055(12)
F23B 0.0307(10) 0.0409(11) 0.0321(10) -0.0128(9) 0.0166(8) -0.0054(9)
C24B 0.0239(15) 0.0272(16) 0.0302(16) -0.0121(13) 0.0025(13) 0.0052(13)
F24B 0.0348(11) 0.0327(11) 0.0491(13) -0.0141(9) 0.0120(9) 0.0099(9)
C25B 0.0275(16) 0.0169(14) 0.0251(15) -0.0030(11) -0.0012(12) -0.0005(12)
F25B 0.0421(12) 0.0185(9) 0.0380(11) -0.0007(8) 0.0052(9) 0.0013(8)
C26B 0.0203(14) 0.0211(14) 0.0192(13) -0.0076(11) 0.0050(11) -0.0055(11)
F26B 0.0284(9) 0.0201(8) 0.0260(9) -0.0024(7) 0.0083(7) -0.0067(7)
C21C 0.0181(13) 0.0223(14) 0.0123(12) -0.0043(10) 0.0039(10) 0.0059(11)
C22C 0.0143(12) 0.0192(13) 0.0227(14) -0.0081(11) 0.0036(10) -0.0044(10)
F22C 0.0262(9) 0.0211(8) 0.0229(8) -0.0029(7) 0.0009(7) -0.0103(7)
C23C 0.0163(13) 0.0241(14) 0.0172(13) -0.0041(11) 0.0014(10) 0.0005(11)
F23C 0.0259(9) 0.0331(10) 0.0187(8) 0.0001(7) -0.0006(7) -0.0035(8)
C24C 0.0153(13) 0.0367(17) 0.0220(14) -0.0137(13) -0.0039(11) -0.0020(12)
F24C 0.0355(11) 0.0505(12) 0.0266(10) -0.0128(9) -0.0114(8) -0.0123(9)
C25C 0.0189(14) 0.0284(15) 0.0302(16) -0.0148(13) 0.0009(12) -0.0091(12)
F25C 0.0388(11) 0.0360(11) 0.0406(11) -0.0151(9) -0.0073(9) -0.0189(9)
C26C 0.0182(14) 0.0269(15) 0.0165(13) -0.0066(11) 0.0006(11) -0.0002(11)
F26C 0.0303(9) 0.0188(8) 0.0270(9) -0.0036(7) -0.0007(7) -0.0107(7)
O1 0.0275(11) 0.0303(11) 0.0234(11) -0.0073(9) 0.0072(9) -0.0088(9)
C2 0.0409(19) 0.0341(17) 0.0240(15) -0.0160(13) 0.0131(14) -0.0155(15)
C3 0.047(2) 0.0326(17) 0.0207(15) -0.0140(13) 0.0070(14) -0.0155(15)
O4 0.0345(12) 0.0303(12) 0.0244(11) -0.0120(9) -0.0003(9) -0.0104(10)
C5 0.0411(19) 0.0307(17) 0.0322(17) -0.0081(14) -0.0131(15) -0.0134(15)
C6 0.0350(18) 0.0301(17) 0.0300(17) -0.0030(13) -0.0141(14) -0.0085(14)
O7 0.0269(12) 0.0296(12) 0.0318(12) -0.0014(9) -0.0027(9) -0.0066(10)
C8 0.0237(17) 0.039(2) 0.042(2) -0.0036(16) 0.0042(15) 0.0045(15)
C9 0.0305(18) 0.044(2) 0.0369(19) -0.0047(16) 0.0130(15) 0.0005(16)
O10 0.0297(12) 0.0380(13) 0.0250(11) -0.0044(10) 0.0090(9) -0.0025(10)
C11 0.048(2) 0.0367(19) 0.0244(16) -0.0086(14) 0.0121(15) 0.0007(16)
C12 0.061(3) 0.0327(18) 0.0290(17) -0.0135(15) 0.0030(17) -0.0078(17)
O13 0.0397(13) 0.0336(12) 0.0256(11) -0.0101(10) -0.0032(10) -0.0071(11)
C14 0.048(2) 0.063(3) 0.0315(19) -0.0204(18) -0.0077(16) -0.019(2)
C15 0.0348(19) 0.065(3) 0.0229(16) -0.0086(16) -0.0095(14) -0.0052(18)
O16 0.0297(12) 0.0336(12) 0.0210(11) -0.0039(9) -0.0046(9) -0.0057(10)
C17 0.0247(16) 0.0326(18) 0.0382(19) -0.0052(15) -0.0034(14) 0.0007(14)
C18 0.0220(16) 0.0326(17) 0.0395(19) -0.0113(15) 0.0083(14) -0.0014(13)
C41 0.078(7) 0.067(6) 0.038(5) -0.010(4) 0.010(5) 0.001(5)
Cl42 0.151(5) 0.236(8) 0.046(2) 0.020(3) 0.023(2) 0.107(5)
Cl43 0.0501(13) 0.0971(19) 0.0514(13) -0.0185(12) 0.0123(9) -0.0149(12)
C51 0.099(7) 0.076(6) 0.148(9) -0.025(6) -0.033(6) 0.000(5)
Cl52 0.0999(18) 0.154(2) 0.119(2) -0.0918(19) -0.0308(14) 0.0190(16)
Cl53 0.249(4) 0.167(3) 0.221(4) -0.061(3) 0.076(3) 0.007(3)
Cl62 0.144(4) 0.124(4) 0.206(6) -0.120(4) 0.088(4) -0.094(3)
Cl63 0.071(2) 0.0634(18) 0.052(2) 0.0114(14) 0.0324(17) 0.0032(14)
Cl72 0.137(11) 0.155(12) 0.235(18) -0.110(12) 0.033(11) -0.019(9)

loop_
_atom_type_symbol
_atom_type_description
_atom_type_scat_dispersion_real
_atom_type_scat_dispersion_imag
_atom_type_scat_source
C C 0.0033 0.0016 'International Tables Vol C Tables 4.2.6.8 and 6.1.1.4'
H H 0.0000 0.0000 'International Tables Vol C Tables 4.2.6.8 and 6.1.1.4'
B B 0.0013 0.0007 'International Tables Vol C Tables 4.2.6.8 and 6.1.1.4'
N N 0.0061 0.0033 'International Tables Vol C Tables 4.2.6.8 and 6.1.1.4'
O O 0.0106 0.0060 'International Tables Vol C Tables 4.2.6.8 and 6.1.1.4'
F F 0.0171 0.0103 'International Tables Vol C Tables 4.2.6.8 and 6.1.1.4'
Tl Tl -2.8358 9.6688 'International Tables Vol C Tables 4.2.6.8 and 6.1.1.4'
Cl Cl 0.1484 0.1585 'International Tables Vol C Tables 4.2.6.8 and 6.1.1.4'

loop_
_geom_angle_atom_site_label_1
_geom_angle_atom_site_label_2
_geom_angle_atom_site_label_3
_geom_angle
_geom_angle_site_symmetry_3
O7 Tl1 O4 59.73(7) .
O7 Tl1 O16 157.66(7) .
O4 Tl1 O16 111.47(6) .
O7 Tl1 O13 118.80(7) .
O4 Tl1 O13 155.07(7) .
O16 Tl1 O13 59.44(7) .
O7 Tl1 O1 118.11(7) .
O4 Tl1 O1 58.58(6) .
O16 Tl1 O1 59.29(6) .
O13 Tl1 O1 118.70(7) .
O7 Tl1 O10 59.61(7) .
O4 Tl1 O10 113.57(6) .
O16 Tl1 O10 114.04(7) .
O13 Tl1 O10 59.19(7) .
O1 Tl1 O10 159.36(7) .
O7 Tl1 F25B 94.83(6) .
O4 Tl1 F25B 66.04(6) .
O16 Tl1 F25B 63.52(6) .
O13 Tl1 F25B 90.07(6) .
O1 Tl1 F25B 64.40(6) .
O10 Tl1 F25B 94.99(6) .
O7 Tl1 F13B 103.22(6) 1_565
O4 Tl1 F13B 80.94(6) 1_565
O16 Tl1 F13B 94.88(6) 1_565
O13 Tl1 F13B 121.32(6) 1_565
O1 Tl1 F13B 62.97(6) 1_565
O10 Tl1 F13B 137.19(6) 1_565
F25B Tl1 F13B 126.86(5) 1_565
B2 N1 B1 134.4(2) .
B2 N1 H1A 103.6 .
B1 N1 H1A 103.6 .
B2 N1 H1B 103.6 .
B1 N1 H1B 103.6 .
H1A N1 H1B 105.3 .
N1 B1 C11A 108.8(2) .
N1 B1 C11C 110.0(2) .
C11A B1 C11C 112.8(2) .
N1 B1 C11B 109.0(2) .
C11A B1 C11B 113.3(2) .
C11C B1 C11B 102.8(2) .
C12A C11A C16A 113.3(2) .
C12A C11A B1 125.0(2) .
C16A C11A B1 121.8(2) .
F12A C12A C13A 114.9(2) .
F12A C12A C11A 120.5(2) .
C13A C12A C11A 124.6(3) .
F13A C13A C14A 120.3(3) .
F13A C13A C12A 120.5(3) .
C14A C13A C12A 119.2(3) .
F14A C14A C15A 121.0(3) .
F14A C14A C13A 119.9(3) .
C15A C14A C13A 119.1(3) .
F15A C15A C14A 119.6(3) .
F15A C15A C16A 120.6(3) .
C14A C15A C16A 119.8(3) .
F16A C16A C15A 116.2(2) .
F16A C16A C11A 119.7(2) .
C15A C16A C11A 124.1(3) .
C12B C11B C16B 112.2(3) .
C12B C11B B1 119.3(2) .
C16B C11B B1 128.3(2) .
F12B C12B C13B 115.7(3) .
F12B C12B C11B 119.3(3) .
C13B C12B C11B 125.0(3) .
F13B C13B C14B 119.9(3) .
F13B C13B C12B 120.3(3) .
C14B C13B C12B 119.8(3) .
C13B F13B Tl1 147.85(17) 1_545
F14B C14B C13B 120.8(3) .
F14B C14B C15B 120.7(3) .
C13B C14B C15B 118.5(3) .
F15B C15B C14B 120.2(3) .
F15B C15B C16B 120.2(3) .
C14B C15B C16B 119.6(3) .
F16B C16B C15B 113.9(2) .
F16B C16B C11B 121.2(2) .
C15B C16B C11B 124.8(3) .
C16C C11C C12C 112.7(2) .
C16C C11C B1 121.4(2) .
C12C C11C B1 125.7(2) .
F12C C12C C13C 114.3(2) .
F12C C12C C11C 121.6(2) .
C13C C12C C11C 124.0(3) .
F13C C13C C14C 119.4(3) .
F13C C13C C12C 120.6(3) .
C14C C13C C12C 120.1(3) .
F14C C14C C15C 120.6(3) .
F14C C14C C13C 120.9(3) .
C15C C14C C13C 118.5(3) .
F15C C15C C14C 120.1(2) .
F15C C15C C16C 120.8(3) .
C14C C15C C16C 119.1(3) .
F16C C16C C15C 114.7(2) .
F16C C16C C11C 119.8(2) .
C15C C16C C11C 125.4(3) .
N1 B2 C21A 108.1(2) .
N1 B2 C21C 113.9(2) .
C21A B2 C21C 115.4(2) .
N1 B2 C21B 104.6(2) .
C21A B2 C21B 111.2(2) .
C21C B2 C21B 103.1(2) .
C22A C21A C26A 113.7(3) .
C22A C21A B2 119.3(2) .
C26A C21A B2 127.0(3) .
F22A C22A C23A 115.6(3) .
F22A C22A C21A 119.5(2) .
C23A C22A C21A 124.9(3) .
F23A C23A C24A 120.1(3) .
F23A C23A C22A 121.3(3) .
C24A C23A C22A 118.6(3) .
F24A C24A C25A 120.4(3) .
F24A C24A C23A 120.2(3) .
C25A C24A C23A 119.4(3) .
F25A C25A C24A 120.2(3) .
F25A C25A C26A 119.6(3) .
C24A C25A C26A 120.2(3) .
F26A C26A C21A 121.4(3) .
F26A C26A C25A 115.5(3) .
C21A C26A C25A 123.1(3) .
C26B C21B C22B 112.6(2) .
C26B C21B B2 127.6(2) .
C22B C21B B2 119.8(2) .
F22B C22B C23B 114.8(2) .
F22B C22B C21B 119.6(2) .
C23B C22B C21B 125.5(3) .
F23B C23B C24B 120.4(3) .
F23B C23B C22B 120.9(3) .
C24B C23B C22B 118.7(3) .
F24B C24B C25B 120.4(3) .
F24B C24B C23B 120.6(3) .
C25B C24B C23B 119.0(3) .
F25B C25B C24B 119.7(3) .
F25B C25B C26B 120.2(3) .
C24B C25B C26B 120.2(3) .
C25B F25B Tl1 140.73(18) .
F26B C26B C21B 121.8(2) .
F26B C26B C25B 114.2(2) .
C21B C26B C25B 124.0(3) .
C26C C21C C22C 114.0(3) .
C26C C21C B2 118.8(2) .
C22C C21C B2 126.7(3) .
F22C C22C C23C 115.3(2) .
F22C C22C C21C 121.5(3) .
C23C C22C C21C 123.1(3) .
F23C C23C C24C 119.9(3) .
F23C C23C C22C 120.2(3) .
C24C C23C C22C 119.9(3) .
F24C C24C C23C 120.6(3) .
F24C C24C C25C 119.8(3) .
C23C C24C C25C 119.5(3) .
F25C C25C C24C 120.8(3) .
F25C C25C C26C 120.9(3) .
C24C C25C C26C 118.4(3) .
F26C C26C C21C 119.2(2) .
F26C C26C C25C 115.8(3) .
C21C C26C C25C 125.0(3) .
C18 O1 C2 111.4(2) .
C18 O1 Tl1 116.38(18) .
C2 O1 Tl1 116.80(18) .
O1 C2 C3 109.2(3) .
O1 C2 H2A 109.8 .
C3 C2 H2A 109.8 .
O1 C2 H2B 109.8 .
C3 C2 H2B 109.8 .
H2A C2 H2B 108.3 .
O4 C3 C2 108.6(3) .
O4 C3 H3A 110.0 .
C2 C3 H3A 110.0 .
O4 C3 H3B 110.0 .
C2 C3 H3B 110.0 .
H3A C3 H3B 108.3 .
C3 O4 C5 112.7(2) .
C3 O4 Tl1 114.48(18) .
C5 O4 Tl1 113.22(19) .
O4 C5 C6 108.3(3) .
O4 C5 H5A 110.0 .
C6 C5 H5A 110.0 .
O4 C5 H5B 110.0 .
C6 C5 H5B 110.0 .
H5A C5 H5B 108.4 .
O7 C6 C5 109.4(3) .
O7 C6 H6A 109.8 .
C5 C6 H6A 109.8 .
O7 C6 H6B 109.8 .
C5 C6 H6B 109.8 .
H6A C6 H6B 108.2 .
C6 O7 C8 111.4(2) .
C6 O7 Tl1 114.43(18) .
C8 O7 Tl1 116.7(2) .
O7 C8 C9 109.5(3) .
O7 C8 H8A 109.8 .
C9 C8 H8A 109.8 .
O7 C8 H8B 109.8 .
C9 C8 H8B 109.8 .
H8A C8 H8B 108.2 .
O10 C9 C8 108.8(3) .
O10 C9 H9A 109.9 .
C8 C9 H9A 109.9 .
O10 C9 H9B 109.9 .
C8 C9 H9B 109.9 .
H9A C9 H9B 108.3 .
C11 O10 C9 113.3(3) .
C11 O10 Tl1 109.64(18) .
C9 O10 Tl1 108.5(2) .
O10 C11 C12 108.6(3) .
O10 C11 H11A 110.0 .
C12 C11 H11A 110.0 .
O10 C11 H11B 110.0 .
C12 C11 H11B 110.0 .
H11A C11 H11B 108.4 .
O13 C12 C11 109.2(3) .
O13 C12 H12A 109.8 .
C11 C12 H12A 109.8 .
O13 C12 H12B 109.8 .
C11 C12 H12B 109.8 .
H12A C12 H12B 108.3 .
C12 O13 C14 112.4(3) .
C12 O13 Tl1 115.7(2) .
C14 O13 Tl1 114.91(19) .
O13 C14 C15 109.4(3) .
O13 C14 H14A 109.8 .
C15 C14 H14A 109.8 .
O13 C14 H14B 109.8 .
C15 C14 H14B 109.8 .
H14A C14 H14B 108.2 .
O16 C15 C14 109.3(3) .
O16 C15 H15A 109.8 .
C14 C15 H15A 109.8 .
O16 C15 H15B 109.8 .
C14 C15 H15B 109.8 .
H15A C15 H15B 108.3 .
C15 O16 C17 112.5(3) .
C15 O16 Tl1 112.7(2) .
C17 O16 Tl1 108.94(19) .
O16 C17 C18 108.5(3) .
O16 C17 H17A 110.0 .
C18 C17 H17A 110.0 .
O16 C17 H17B 110.0 .
C18 C17 H17B 110.0 .
H17A C17 H17B 108.4 .
O1 C18 C17 109.6(3) .
O1 C18 H18A 109.8 .
C17 C18 H18A 109.8 .
O1 C18 H18B 109.8 .
C17 C18 H18B 109.8 .
H18A C18 H18B 108.2 .
Cl43 C41 Cl42 111.9(5) .
Cl43 C41 H41A 109.2 .
Cl42 C41 H41A 109.2 .
Cl43 C41 H41B 109.2 .
Cl42 C41 H41B 109.2 .
H41A C41 H41B 107.9 .
C41 Cl43 Cl72 158.8(7) .
Cl52 C51 Cl53 115.4(6) .
Cl52 C51 H51A 108.4 .
Cl53 C51 H51A 108.4 .
Cl52 C51 H51B 108.4 .
Cl53 C51 H51B 108.4 .
H51A C51 H51B 107.5 .
C71 Cl53 C51 128.2(16) .
Cl62 C61 Cl63 106.4(9) .
Cl62 C61 H61A 110.4 .
Cl63 C61 H61A 110.4 .
Cl62 C61 H61B 110.5 .
Cl63 C61 H61B 110.4 .
H61A C61 H61B 108.6 .
Cl72 C71 Cl53 102(3) .
Cl72 C71 H71A 111.1 .
Cl53 C71 H71A 111.2 .
Cl72 C71 H71B 111.4 .
Cl53 C71 H71B 111.4 .
H71A C71 H71B 109.2 .
C71 Cl72 Cl43 134(2) .

loop_
_geom_bond_atom_site_label_1
_geom_bond_atom_site_label_2
_geom_bond_distance
_geom_bond_site_symmetry_2
Tl1 O7 2.855(2) .
Tl1 O4 2.856(2) .
Tl1 O16 2.870(2) .
Tl1 O13 2.875(2) .
Tl1 O1 2.879(2) .
Tl1 O10 2.903(2) .
Tl1 F25B 3.105(2) .
Tl1 F13B 3.1111(18) 1_565
N1 B2 1.625(4) .
N1 B1 1.632(4) .
N1 H1A 0.9000 .
N1 H1B 0.9000 .
B1 C11A 1.639(4) .
B1 C11C 1.671(4) .
B1 C11B 1.672(4) .
C11A C12A 1.389(4) .
C11A C16A 1.392(4) .
C12A F12A 1.357(3) .
C12A C13A 1.382(4) .
C13A F13A 1.342(3) .
C13A C14A 1.380(4) .
C14A F14A 1.343(3) .
C14A C15A 1.369(4) .
C15A F15A 1.343(3) .
C15A C16A 1.383(4) .
C16A F16A 1.346(3) .
C11B C12B 1.388(4) .
C11B C16B 1.393(4) .
C12B F12B 1.352(3) .
C12B C13B 1.379(4) .
C13B F13B 1.344(3) .
C13B C14B 1.371(4) .
F13B Tl1 3.1111(18) 1_545
C14B F14B 1.345(3) .
C14B C15B 1.374(4) .
C15B F15B 1.342(3) .
C15B C16B 1.384(4) .
C16B F16B 1.358(3) .
C11C C16C 1.384(4) .
C11C C12C 1.386(4) .
C12C F12C 1.350(3) .
C12C C13C 1.384(4) .
C13C F13C 1.345(3) .
C13C C14C 1.376(4) .
C14C F14C 1.337(3) .
C14C C15C 1.370(4) .
C15C F15C 1.347(3) .
C15C C16C 1.380(4) .
C16C F16C 1.371(3) .
B2 C21A 1.643(4) .
B2 C21C 1.649(4) .
B2 C21B 1.678(4) .
C21A C22A 1.387(4) .
C21A C26A 1.390(4) .
C22A F22A 1.358(3) .
C22A C23A 1.382(4) .
C23A F23A 1.341(4) .
C23A C24A 1.378(5) .
C24A F24A 1.346(3) .
C24A C25A 1.364(5) .
C25A F25A 1.346(4) .
C25A C26A 1.392(4) .
C26A F26A 1.346(3) .
C21B C26B 1.384(4) .
C21B C22B 1.394(4) .
C22B F22B 1.363(3) .
C22B C23B 1.380(4) .
C23B F23B 1.344(3) .
C23B C24B 1.374(5) .
C24B F24B 1.346(3) .
C24B C25B 1.368(4) .
C25B F25B 1.345(3) .
C25B C26B 1.389(4) .
C26B F26B 1.351(3) .
C21C C26C 1.369(4) .
C21C C22C 1.396(4) .
C22C F22C 1.349(3) .
C22C C23C 1.386(4) .
C23C F23C 1.348(3) .
C23C C24C 1.365(4) .
C24C F24C 1.344(3) .
C24C C25C 1.379(4) .
C25C F25C 1.337(3) .
C25C C26C 1.388(4) .
C26C F26C 1.354(3) .
O1 C18 1.418(4) .
O1 C2 1.421(4) .
C2 C3 1.495(5) .
C2 H2A 0.9700 .
C2 H2B 0.9700 .
C3 O4 1.420(4) .
C3 H3A 0.9700 .
C3 H3B 0.9700 .
O4 C5 1.427(4) .
C5 C6 1.488(5) .
C5 H5A 0.9700 .
C5 H5B 0.9700 .
C6 O7 1.429(4) .
C6 H6A 0.9700 .
C6 H6B 0.9700 .
O7 C8 1.430(4) .
C8 C9 1.504(5) .
C8 H8A 0.9700 .
C8 H8B 0.9700 .
C9 O10 1.416(5) .
C9 H9A 0.9700 .
C9 H9B 0.9700 .
O10 C11 1.415(4) .
C11 C12 1.489(6) .
C11 H11A 0.9700 .
C11 H11B 0.9700 .
C12 O13 1.419(4) .
C12 H12A 0.9700 .
C12 H12B 0.9700 .
O13 C14 1.433(5) .
C14 C15 1.483(6) .
C14 H14A 0.9700 .
C14 H14B 0.9700 .
C15 O16 1.418(4) .
C15 H15A 0.9700 .
C15 H15B 0.9700 .
O16 C17 1.424(4) .
C17 C18 1.495(5) .
C17 H17A 0.9700 .
C17 H17B 0.9700 .
C18 H18A 0.9700 .
C18 H18B 0.9700 .
C41 Cl43 1.721(10) .
C41 Cl42 1.786(12) .
C41 H41A 0.9700 .
C41 H41B 0.9700 .
Cl43 Cl72 1.896(13) .
C51 Cl52 1.563(11) .
C51 Cl53 1.753(11) .
C51 H51A 0.9700 .
C51 H51B 0.9700 .
Cl53 C71 1.71(4) .
C61 Cl62 1.705(14) .
C61 Cl63 1.746(15) .
C61 H61A 0.9700 .
C61 H61B 0.9700 .
C71 Cl72 1.58(4) .
C71 H71A 0.9700 .
C71 H71B 0.9700 .

loop_
_geom_torsion_atom_site_label_1
_geom_torsion_atom_site_label_2
_geom_torsion_atom_site_label_3
_geom_torsion_atom_site_label_4
_geom_torsion
_geom_torsion_site_symmetry_4
B2 N1 B1 C11A -4.5(4) .
B2 N1 B1 C11C 119.5(3) .
B2 N1 B1 C11B -128.5(3) .
N1 B1 C11A C12A -100.9(3) .
C11C B1 C11A C12A 136.7(3) .
C11B B1 C11A C12A 20.5(4) .
N1 B1 C11A C16A 77.3(3) .
C11C B1 C11A C16A -45.1(3) .
C11B B1 C11A C16A -161.4(2) .
C16A C11A C12A F12A -176.7(2) .
B1 C11A C12A F12A 1.6(4) .
C16A C11A C12A C13A 0.7(4) .
B1 C11A C12A C13A 178.9(3) .
F12A C12A C13A F13A -0.2(4) .
C11A C12A C13A F13A -177.7(3) .
F12A C12A C13A C14A 177.7(3) .
C11A C12A C13A C14A 0.2(5) .
F13A C13A C14A F14A -1.4(5) .
C12A C13A C14A F14A -179.2(3) .
F13A C13A C14A C15A 177.5(3) .
C12A C13A C14A C15A -0.4(5) .
F14A C14A C15A F15A -0.5(4) .
C13A C14A C15A F15A -179.3(3) .
F14A C14A C15A C16A 178.5(3) .
C13A C14A C15A C16A -0.4(5) .
F15A C15A C16A F16A 0.5(4) .
C14A C15A C16A F16A -178.4(3) .
F15A C15A C16A C11A -179.7(3) .
C14A C15A C16A C11A 1.4(5) .
C12A C11A C16A F16A 178.3(2) .
B1 C11A C16A F16A 0.0(4) .
C12A C11A C16A C15A -1.5(4) .
B1 C11A C16A C15A -179.8(3) .
N1 B1 C11B C12B 173.7(2) .
C11A B1 C11B C12B 52.4(3) .
C11C B1 C11B C12B -69.6(3) .
N1 B1 C11B C16B -10.9(4) .
C11A B1 C11B C16B -132.2(3) .
C11C B1 C11B C16B 105.7(3) .
C16B C11B C12B F12B -178.6(2) .
B1 C11B C12B F12B -2.5(4) .
C16B C11B C12B C13B 2.0(4) .
B1 C11B C12B C13B 178.1(3) .
F12B C12B C13B F13B -2.5(4) .
C11B C12B C13B F13B 176.9(3) .
F12B C12B C13B C14B 178.8(3) .
C11B C12B C13B C14B -1.8(5) .
C14B C13B F13B Tl1 -92.2(4) 1_545
C12B C13B F13B Tl1 89.2(4) 1_545
F13B C13B C14B F14B 0.1(4) .
C12B C13B C14B F14B 178.8(3) .
F13B C13B C14B C15B -178.4(3) .
C12B C13B C14B C15B 0.3(4) .
F14B C14B C15B F15B 1.8(4) .
C13B C14B C15B F15B -179.7(3) .
F14B C14B C15B C16B -177.8(3) .
C13B C14B C15B C16B 0.6(4) .
F15B C15B C16B F16B 0.3(4) .
C14B C15B C16B F16B 179.9(3) .
F15B C15B C16B C11B -179.9(3) .
C14B C15B C16B C11B -0.3(4) .
C12B C11B C16B F16B 178.9(2) .
B1 C11B C16B F16B 3.2(4) .
C12B C11B C16B C15B -0.9(4) .
B1 C11B C16B C15B -176.6(3) .
N1 B1 C11C C16C 39.1(3) .
C11A B1 C11C C16C 160.8(2) .
C11B B1 C11C C16C -76.8(3) .
N1 B1 C11C C12C -145.8(3) .
C11A B1 C11C C12C -24.1(4) .
C11B B1 C11C C12C 98.3(3) .
C16C C11C C12C F12C 178.7(2) .
B1 C11C C12C F12C 3.2(4) .
C16C C11C C12C C13C -1.6(4) .
B1 C11C C12C C13C -177.1(3) .
F12C C12C C13C F13C 0.3(4) .
C11C C12C C13C F13C -179.4(3) .
F12C C12C C13C C14C 179.1(3) .
C11C C12C C13C C14C -0.6(5) .
F13C C13C C14C F14C 0.8(5) .
C12C C13C C14C F14C -178.0(3) .
F13C C13C C14C C15C -179.8(3) .
C12C C13C C14C C15C 1.4(5) .
F14C C14C C15C F15C -0.2(4) .
C13C C14C C15C F15C -179.6(3) .
F14C C14C C15C C16C 179.5(3) .
C13C C14C C15C C16C 0.1(4) .
F15C C15C C16C F16C -3.6(4) .
C14C C15C C16C F16C 176.6(2) .
F15C C15C C16C C11C 177.0(3) .
C14C C15C C16C C11C -2.7(4) .
C12C C11C C16C F16C -175.9(2) .
B1 C11C C16C F16C -0.2(4) .
C12C C11C C16C C15C 3.3(4) .
B1 C11C C16C C15C 179.0(3) .
B1 N1 B2 C21A 40.4(4) .
B1 N1 B2 C21C -89.2(3) .
B1 N1 B2 C21B 159.0(3) .
N1 B2 C21A C22A 59.1(3) .
C21C B2 C21A C22A -172.1(2) .
C21B B2 C21A C22A -55.2(3) .
N1 B2 C21A C26A -121.2(3) .
C21C B2 C21A C26A 7.6(4) .
C21B B2 C21A C26A 124.5(3) .
C26A C21A C22A F22A 178.8(2) .
B2 C21A C22A F22A -1.4(4) .
C26A C21A C22A C23A -2.0(4) .
B2 C21A C22A C23A 177.7(3) .
F22A C22A C23A F23A -0.4(4) .
C21A C22A C23A F23A -179.6(3) .
F22A C22A C23A C24A 179.7(3) .
C21A C22A C23A C24A 0.5(5) .
F23A C23A C24A F24A 0.5(5) .
C22A C23A C24A F24A -179.7(3) .
F23A C23A C24A C25A -178.8(3) .
C22A C23A C24A C25A 1.1(5) .
F24A C24A C25A F25A -0.7(5) .
C23A C24A C25A F25A 178.5(3) .
F24A C24A C25A C26A 179.8(3) .
C23A C24A C25A C26A -1.0(5) .
C22A C21A C26A F26A -175.9(3) .
B2 C21A C26A F26A 4.3(4) .
C22A C21A C26A C25A 2.1(4) .
B2 C21A C26A C25A -177.6(3) .
F25A C25A C26A F26A -2.1(4) .
C24A C25A C26A F26A 177.5(3) .
F25A C25A C26A C21A 179.8(3) .
C24A C25A C26A C21A -0.7(5) .
N1 B2 C21B C26B -130.8(3) .
C21A B2 C21B C26B -14.4(4) .
C21C B2 C21B C26B 109.8(3) .
N1 B2 C21B C22B 51.2(3) .
C21A B2 C21B C22B 167.6(2) .
C21C B2 C21B C22B -68.2(3) .
C26B C21B C22B F22B -178.0(2) .
B2 C21B C22B F22B 0.3(4) .
C26B C21B C22B C23B 0.8(4) .
B2 C21B C22B C23B 179.1(3) .
F22B C22B C23B F23B -1.0(4) .
C21B C22B C23B F23B -179.9(3) .
F22B C22B C23B C24B 179.0(3) .
C21B C22B C23B C24B 0.1(5) .
F23B C23B C24B F24B 0.6(5) .
C22B C23B C24B F24B -179.4(3) .
F23B C23B C24B C25B 179.4(3) .
C22B C23B C24B C25B -0.5(5) .
F24B C24B C25B F25B -1.4(5) .
C23B C24B C25B F25B 179.8(3) .
F24B C24B C25B C26B 178.9(3) .
C23B C24B C25B C26B 0.0(5) .
C22B C21B C26B F26B 177.7(3) .
B2 C21B C26B F26B -0.4(4) .
C22B C21B C26B C25B -1.4(4) .
B2 C21B C26B C25B -179.5(3) .
F25B C25B C26B F26B 2.1(4) .
C24B C25B C26B F26B -178.1(3) .
F25B C25B C26B C21B -178.7(3) .
C24B C25B C26B C21B 1.1(5) .
N1 B2 C21C C26C -177.2(2) .
C21A B2 C21C C26C 56.9(3) .
C21B B2 C21C C26C -64.5(3) .
N1 B2 C21C C22C -5.8(4) .
C21A B2 C21C C22C -131.7(3) .
C21B B2 C21C C22C 106.9(3) .
C26C C21C C22C F22C 176.8(2) .
B2 C21C C22C F22C 5.0(4) .
C26C C21C C22C C23C -2.1(4) .
B2 C21C C22C C23C -173.9(3) .
F22C C22C C23C F23C 1.7(4) .
C21C C22C C23C F23C -179.3(2) .
F22C C22C C23C C24C -177.4(2) .
C21C C22C C23C C24C 1.5(4) .
F23C C23C C24C F24C 1.4(4) .
C22C C23C C24C F24C -179.5(3) .
F23C C23C C24C C25C -179.3(3) .
C22C C23C C24C C25C -0.1(4) .
F24C C24C C25C F25C 0.0(4) .
C23C C24C C25C F25C -179.3(3) .
F24C C24C C25C C26C 178.8(3) .
C23C C24C C25C C26C -0.5(4) .
C22C C21C C26C F26C -177.4(2) .
B2 C21C C26C F26C -4.9(4) .
C22C C21C C26C C25C 1.4(4) .
B2 C21C C26C C25C 173.9(3) .
F25C C25C C26C F26C -2.5(4) .
C24C C25C C26C F26C 178.7(3) .
F25C C25C C26C C21C 178.6(3) .
C24C C25C C26C C21C -0.2(4) .
O1 C2 C3 O4 -64.2(3) .
C2 C3 O4 C5 -174.1(3) .
C3 O4 C5 C6 174.9(3) .
Tl1 O4 C5 C6 -53.2(3) .
O4 C5 C6 O7 67.8(3) .
C5 C6 O7 C8 177.7(3) .
C5 C6 O7 Tl1 -47.2(3) .
C6 O7 C8 C9 170.3(3) .
Tl1 O7 C8 C9 36.4(4) .
O7 C8 C9 O10 -67.7(4) .
C8 C9 O10 C11 -176.2(3) .
C8 C9 O10 Tl1 61.8(3) .
C9 O10 C11 C12 178.6(3) .
Tl1 O10 C11 C12 -60.0(3) .
O10 C11 C12 O13 69.8(4) .
C11 C12 O13 C14 -176.2(3) .
C11 C12 O13 Tl1 -41.4(3) .
C12 O13 C14 C15 179.6(3) .
Tl1 O13 C14 C15 44.5(4) .
O13 C14 C15 O16 -67.3(4) .
C14 C15 O16 C17 178.4(3) .
C14 C15 O16 Tl1 54.8(4) .
C15 O16 C17 C18 171.1(3) .
Tl1 O16 C17 C18 -63.2(3) .
C2 O1 C18 C17 -172.6(3) .
Tl1 O1 C18 C17 -35.2(3) .
O16 C17 C18 O1 67.3(4) .
